data_2008220
loop_
_publ_author_name
'Lawrentz, Ulf'
'Grahn, Walter'
'Dix, Ina'
'Jones, Peter G.'

_publ_section_title
;
 Bond-length alternation in rigidized merocyanines
;
_journal_issue 3
_journal_name_full 'Acta Crystallographica Section C'
_journal_page_first 446
_journal_page_last 450
_journal_paper_doi 10.1107/S0108270198013778
_journal_volume 55
_journal_year 1999
_chemical_formula_sum 'C22 H25 N O'
_chemical_formula_weight 319.43
_chemical_melting_point 267
_chemical_name_systematic 7-(1'-N,N-dimethylaminophen-4'-yl)-3,4,4a,5,6,10,10a-heptahydroanthracen-2-one
_space_group_IT_number 14
_symmetry_cell_setting monoclinic
_symmetry_space_group_name_Hall '-P 2yn'
_symmetry_space_group_name_H-M 'P 1 21/n 1'
_audit_creation_method SHELXL
_cell_angle_alpha 90.00
_cell_angle_beta 95.32(3)
_cell_angle_gamma 90.00
_cell_formula_units_Z 4
_cell_length_a 7.733(2)
_cell_length_b 6.295(2)
_cell_length_c 34.222(5)
_cell_measurement_reflns_used 50
_cell_measurement_temperature 143(2)
_cell_measurement_theta_max 11.5
_cell_measurement_theta_min 10
_cell_volume 1658.7(7)
_computing_cell_refinement 'DIF4 (Stoe & Cie, 1992b)'
_computing_data_collection 'DIF4 (Stoe & Cie, 1992a)'
_computing_data_reduction REDU4
_computing_molecular_graphics 'XP (Siemens, 1994)'
_computing_publication_material SHELXL-93
_computing_structure_refinement 'SHELXL-93 (Sheldrick, 1993)'
_computing_structure_solution 'SHELXS-86 (Sheldrick, 1990)'
_diffrn_ambient_temperature 143(2)
_diffrn_measurement_device 'Stoe STADI-4'
_diffrn_measurement_method \w
_diffrn_radiation_monochromator graphite
_diffrn_radiation_source 'fine-focus sealed tube'
_diffrn_radiation_type MoK\a
_diffrn_radiation_wavelength 0.71073
_diffrn_reflns_av_R_equivalents 0.0249
_diffrn_reflns_av_sigmaI/netI 0.0845
_diffrn_reflns_limit_h_max 9
_diffrn_reflns_limit_h_min -9
_diffrn_reflns_limit_k_max 7
_diffrn_reflns_limit_k_min 0
_diffrn_reflns_limit_l_max 5
_diffrn_reflns_limit_l_min -40
_diffrn_reflns_number 3500
_diffrn_reflns_theta_max 25.01
_diffrn_reflns_theta_min 3.06
_diffrn_standards_decay_% 1
_diffrn_standards_interval_time 60
_diffrn_standards_number 3
_exptl_absorpt_coefficient_mu 0.077
_exptl_absorpt_correction_type none
_exptl_crystal_colour orange
_exptl_crystal_density_diffrn 1.279
_exptl_crystal_density_meas ?
_exptl_crystal_description tablet
_exptl_crystal_F_000 688
_exptl_crystal_size_max 0.60
_exptl_crystal_size_mid 0.28
_exptl_crystal_size_min 0.24
_refine_diff_density_max 0.209
_refine_diff_density_min -0.207
_refine_ls_extinction_method none
_refine_ls_goodness_of_fit_all 1.028
_refine_ls_goodness_of_fit_obs 1.107
_refine_ls_hydrogen_treatment mixed
_refine_ls_matrix_type full
_refine_ls_number_parameters 219
_refine_ls_number_reflns 2927
_refine_ls_number_restraints 228
_refine_ls_restrained_S_all 0.988
_refine_ls_restrained_S_obs 1.030
_refine_ls_R_factor_all 0.1311
_refine_ls_R_factor_obs 0.0637
_refine_ls_shift/esd_max 0.000
_refine_ls_shift/esd_mean 0.000
_refine_ls_structure_factor_coef Fsqd
_refine_ls_weighting_details 'w = 1/[\s^2^(Fo^2^)+(0.0442P)^2^+0.2937P] where P=(Fo^2^+2Fc^2^)/3'
_refine_ls_weighting_scheme calc
_refine_ls_wR_factor_all 0.1498
_refine_ls_wR_factor_obs 0.1177
_reflns_number_observed 1645
_reflns_number_total 2927
_reflns_observed_criterion >2sigma(I)
_cod_data_source_file bm1290.cif
_cod_data_source_block gehts
_cod_depositor_comments
;
The following automatic conversions were performed:
'_geom_bond_publ_flag' value 'Y' changed to 'y' according to
'/home/saulius/struct/CIF-dictionaries/cif_core.dic' dictionary named
'cif_core.dic' version 2.4.1 from 2010-06-29 (14 times).

Automatic conversion script
Id: cif_fix_enum 1527 2010-12-29 10:47:43Z saulius 

The following automatic conversions were performed:

'_exptl_crystal_density_meas' value 'not measured' was changed to '?'
- the value is perceived as not measured.

Automatic conversion script
Id: cif_fix_values 3008 2015-01-20 13:52:24Z robertas 

The following automatic conversions were performed:

'_refine_ls_weighting_scheme' value 'calc w =
1/[\s^2^(Fo^2^)+(0.0442P)^2^+0.2937P] where P=(Fo^2^+2Fc^2^)/3' was
changed to 'calc'. New tag '_refine_ls_weighting_details' was
created. The value of the new tag was set to 'w =
1/[\s^2^(Fo^2^)+(0.0442P)^2^+0.2937P] where P=(Fo^2^+2Fc^2^)/3'.

Automatic conversion script
Id: cif_fix_values 3143 2015-03-26 13:38:13Z robertas 
;
_cod_original_cell_volume 1658.6(7)
_cod_original_sg_symbol_H-M 'P 21/n'
_cod_database_code 2008220

loop_
_symmetry_equiv_pos_as_xyz
'x, y, z'
'-x+1/2, y+1/2, -z+1/2'
'-x, -y, -z'
'x-1/2, -y-1/2, z-1/2'

loop_
_atom_site_aniso_label
_atom_site_aniso_U_11
_atom_site_aniso_U_22
_atom_site_aniso_U_33
_atom_site_aniso_U_12
_atom_site_aniso_U_13
_atom_site_aniso_U_23
O 0.094(2) 0.0569(18) 0.0337(15) -0.0017(16) -0.0123(14) -0.0074(14)
N 0.0474(16) 0.0325(16) 0.0298(15) -0.0005(14) 0.0004(13) -0.0011(13)
C1 0.0410(18) 0.0315(18) 0.0312(17) 0.0049(16) -0.0001(15) 0.0023(16)
C2 0.050(2) 0.041(2) 0.0319(19) 0.0120(18) -0.0036(16) 0.0000(18)
C3 0.046(2) 0.068(3) 0.0288(19) 0.0091(19) 0.0049(16) 0.0067(19)
C4 0.0403(19) 0.050(2) 0.0349(19) -0.0058(18) 0.0047(15) 0.0115(18)
C4A 0.0327(17) 0.043(2) 0.0284(17) 0.0004(15) 0.0022(14) 0.0080(16)
C5 0.0329(16) 0.0207(16) 0.0400(19) -0.0013(14) 0.0028(15) 0.0044(15)
C6 0.0320(16) 0.0227(16) 0.0367(18) -0.0010(14) 0.0016(14) -0.0029(15)
C7 0.0236(15) 0.0230(16) 0.0309(17) 0.0002(13) 0.0041(13) -0.0004(14)
C8 0.0223(14) 0.0203(16) 0.0305(17) 0.0000(13) 0.0041(13) 0.0008(14)
C8A 0.0231(15) 0.0221(16) 0.0305(17) 0.0029(13) 0.0041(13) 0.0027(14)
C9 0.0310(16) 0.0176(16) 0.0319(17) -0.0018(13) 0.0026(13) 0.0018(14)
C9A 0.0278(15) 0.0293(17) 0.0269(16) 0.0086(14) -0.0002(13) 0.0024(14)
C10 0.0323(17) 0.0306(19) 0.0369(18) -0.0064(15) 0.0029(14) 0.0082(16)
C10A 0.0276(16) 0.0251(16) 0.0308(17) -0.0009(13) 0.0040(13) 0.0046(14)
C1' 0.0322(16) 0.0328(18) 0.0250(16) 0.0030(15) 0.0049(14) 0.0001(15)
C2' 0.0314(16) 0.0281(18) 0.0311(18) -0.0017(14) 0.0073(14) -0.0007(15)
C3' 0.0274(15) 0.0276(17) 0.0275(17) -0.0029(14) 0.0029(13) -0.0046(15)
C4' 0.0234(15) 0.0256(17) 0.0274(16) 0.0010(13) 0.0047(13) -0.0040(14)
C2" 0.0410(18) 0.0259(17) 0.0321(18) -0.0022(15) 0.0017(15) -0.0060(15)
C3" 0.0367(17) 0.0246(17) 0.0314(17) -0.0006(15) 0.0053(14) -0.0036(15)
C1"' 0.065(2) 0.043(2) 0.0299(19) -0.002(2) -0.0044(17) -0.0030(18)
C2"' 0.053(2) 0.043(2) 0.034(2) -0.0049(18) 0.0017(17) 0.0028(18)

loop_
_atom_site_label
_atom_site_fract_x
_atom_site_fract_y
_atom_site_fract_z
_atom_site_U_iso_or_equiv
_atom_site_thermal_displace_type
_atom_site_calc_flag
_atom_site_refinement_flags
_atom_site_occupancy
_atom_site_disorder_group
_atom_site_type_symbol
O 0.7537(4) 0.7318(4) 0.45504(7) 0.0627(8) Uani d U 1 . O
N 0.3619(3) 0.5719(4) 0.06262(7) 0.0368(7) Uani d U 1 . N
C1 0.6969(4) 0.6233(5) 0.38960(9) 0.0348(8) Uani d U 1 . C
H1 0.7667 0.7341 0.3806 0.042 Uiso calc R 1 . H
C2 0.6831(4) 0.6052(6) 0.43150(10) 0.0416(9) Uani d U 1 . C
C3 0.5749(4) 0.4245(6) 0.44507(9) 0.0472(9) Uani d U 1 . C
H3A 0.4562 0.4769 0.4481 0.057 Uiso calc R 1 . H
H3B 0.6259 0.3755 0.4711 0.057 Uiso calc R 1 . H
C4 0.5638(4) 0.2381(6) 0.41693(9) 0.0418(9) Uani d U 1 . C
H4A 0.4800 0.1330 0.4255 0.050 Uiso calc R 1 . H
H4B 0.6788 0.1685 0.4177 0.050 Uiso calc R 1 . H
C4A 0.5071(4) 0.3059(5) 0.37514(9) 0.0346(8) Uani d U 1 . C
H4A1 0.3845 0.3570 0.3747 0.042 Uiso calc R 1 . H
C5 0.4756(4) 0.0231(5) 0.27404(9) 0.0312(7) Uani d U 1 . C
H5A 0.4088 -0.1040 0.2806 0.037 Uiso calc R 1 . H
H5B 0.5997 -0.0172 0.2753 0.037 Uiso calc R 1 . H
C6 0.4155(4) 0.0931(5) 0.23267(9) 0.0306(7) Uani d U 1 . C
H6A 0.4569 -0.0109 0.2139 0.037 Uiso calc R 1 . H
H6B 0.2870 0.0926 0.2293 0.037 Uiso calc R 1 . H
C7 0.4795(4) 0.3113(5) 0.22277(9) 0.0258(7) Uani d U 1 . C
C8 0.5484(3) 0.4377(5) 0.25186(8) 0.0242(7) Uani d U 1 . C
H8 0.6010 0.5664 0.2446 0.029 Uiso calc R 1 . H
C8A 0.5486(3) 0.3928(5) 0.29321(9) 0.0252(7) Uani d U 1 . C
C9 0.6260(4) 0.5220(5) 0.32139(9) 0.0268(7) Uani d U 1 . C
H9 0.6907 0.6399 0.3133 0.032 Uiso calc R 1 . H
C9A 0.6158(4) 0.4909(5) 0.36263(9) 0.0282(7) Uani d U 1 . C
C10 0.5089(4) 0.1271(5) 0.34586(9) 0.0333(8) Uani d U 1 . C
H10A 0.4306 0.0129 0.3535 0.040 Uiso calc R 1 . H
H10B 0.6278 0.0677 0.3469 0.040 Uiso calc R 1 . H
C10A 0.4527(4) 0.1952(5) 0.30402(8) 0.0278(7) Uani d U 1 . C
H10C 0.3262 0.2309 0.3026 0.033 Uiso calc R 1 . H
C1' 0.3965(4) 0.5062(5) 0.10082(9) 0.0299(7) Uani d U 1 . C
C2' 0.4831(4) 0.6376(5) 0.12957(9) 0.0299(7) Uani d U 1 . C
H2' 0.5234 0.7731 0.1222 0.036 Uiso calc R 1 . H
C3' 0.5108(4) 0.5739(5) 0.16817(9) 0.0275(7) Uani d U 1 . C
H3' 0.5691 0.6679 0.1867 0.033 Uiso calc R 1 . H
C4' 0.4567(3) 0.3772(5) 0.18115(9) 0.0253(7) Uani d U 1 . C
C2" 0.3428(4) 0.3076(5) 0.11354(9) 0.0331(8) Uani d U 1 . C
H2" 0.2838 0.2134 0.0951 0.040 Uiso calc R 1 . H
C3" 0.3736(4) 0.2458(5) 0.15226(9) 0.0308(7) Uani d U 1 . C
H3" 0.3368 0.1086 0.1596 0.037 Uiso calc R 1 . H
C1"' 0.2945(5) 0.4207(6) 0.03279(9) 0.0465(9) Uani d U 1 . C
H1"1 0.3754 0.3014 0.0320 0.056 Uiso calc R 1 . H
H1"2 0.2814 0.4910 0.0071 0.056 Uiso calc R 1 . H
H1"3 0.1813 0.3680 0.0392 0.056 Uiso calc R 1 . H
C2"' 0.4245(4) 0.7739(5) 0.04965(10) 0.0434(9) Uani d U 1 . C
H2"1 0.3957 0.8856 0.0679 0.052 Uiso calc R 1 . H
H2"2 0.3696 0.8058 0.0234 0.052 Uiso calc R 1 . H
H2"3 0.5508 0.7672 0.0489 0.052 Uiso calc R 1 . H

loop_
_atom_type_symbol
_atom_type_description
_atom_type_scat_dispersion_real
_atom_type_scat_dispersion_imag
_atom_type_scat_source
C C 0.0033 0.0016 'International Tables Vol C Tables 4.2.6.8 and 6.1.1.4'
H H 0.0000 0.0000 'International Tables Vol C Tables 4.2.6.8 and 6.1.1.4'
N N 0.0061 0.0033 'International Tables Vol C Tables 4.2.6.8 and 6.1.1.4'
O O 0.0106 0.0060 'International Tables Vol C Tables 4.2.6.8 and 6.1.1.4'

loop_
_geom_angle_atom_site_label_1
_geom_angle_atom_site_label_2
_geom_angle_atom_site_label_3
_geom_angle
C1' N C2"' 121.1(3)
C1' N C1"' 119.7(3)
C2"' N C1"' 117.9(3)
C9A C1 C2 123.5(3)
O C2 C1 121.9(3)
O C2 C3 120.9(3)
C1 C2 C3 117.2(3)
C2 C3 C4 112.8(3)
C3 C4 C4A 112.1(3)
C10 C4A C4 113.4(3)
C10 C4A C9A 110.2(3)
C4 C4A C9A 111.2(3)
C10A C5 C6 112.4(2)
C7 C6 C5 113.3(3)
C8 C7 C4' 123.4(3)
C8 C7 C6 119.2(3)
C4' C7 C6 117.4(3)
C7 C8 C8A 125.1(3)
C9 C8A C8 122.7(3)
C9 C8A C10A 120.9(3)
C8 C8A C10A 116.4(3)
C8A C9 C9A 123.8(3)
C1 C9A C9 121.5(3)
C1 C9A C4A 120.9(3)
C9 C9A C4A 117.6(3)
C4A C10 C10A 113.4(3)
C8A C10A C5 109.4(2)
C8A C10A C10 111.0(2)
C5 C10A C10 113.3(2)
N C1' C2" 121.9(3)
N C1' C2' 121.8(3)
C2" C1' C2' 116.3(3)
C3' C2' C1' 121.4(3)
C2' C3' C4' 122.7(3)
C3' C4' C3" 115.6(3)
C3' C4' C7 123.0(3)
C3" C4' C7 121.4(3)
C3" C2" C1' 121.4(3)
C2" C3" C4' 122.6(3)

loop_
_geom_bond_atom_site_label_1
_geom_bond_atom_site_label_2
_geom_bond_site_symmetry_2
_geom_bond_distance
_geom_bond_publ_flag
O C2 . 1.225(4) ?
N C1' . 1.374(4) y
N C2"' . 1.445(4) ?
N C1"' . 1.456(4) ?
C1 C9A . 1.354(4) y
C1 C2 . 1.452(4) y
C2 C3 . 1.510(5) ?
C3 C4 . 1.515(5) ?
C4 C4A . 1.518(4) ?
C4A C10 . 1.508(4) ?
C4A C9A . 1.521(4) ?
C5 C10A . 1.514(4) ?
C5 C6 . 1.514(4) ?
C6 C7 . 1.509(4) ?
C7 C8 . 1.345(4) y
C7 C4' . 1.478(4) y
C8 C8A . 1.443(4) y
C8A C9 . 1.358(4) y
C8A C10A . 1.511(4) ?
C9 C9A . 1.434(4) y
C10 C10A . 1.519(4) ?
C1' C2" . 1.399(4) y
C1' C2' . 1.407(4) y
C2' C3' . 1.378(4) y
C3' C4' . 1.392(4) y
C4' C3" . 1.399(4) y
C2" C3" . 1.380(4) y

loop_
_geom_torsion_atom_site_label_1
_geom_torsion_atom_site_label_2
_geom_torsion_atom_site_label_3
_geom_torsion_atom_site_label_4
_geom_torsion
C9A C1 C2 O -177.6(3)
C9A C1 C2 C3 1.5(5)
O C2 C3 C4 -155.2(3)
C1 C2 C3 C4 25.7(4)
C2 C3 C4 C4A -51.8(4)
C3 C4 C4A C10 175.2(3)
C3 C4 C4A C9A 50.4(4)
C10A C5 C6 C7 46.1(3)
C5 C6 C7 C8 -13.5(4)
C5 C6 C7 C4' 168.6(2)
C4' C7 C8 C8A 169.9(3)
C6 C7 C8 C8A -7.8(4)
C7 C8 C8A C9 177.4(3)
C7 C8 C8A C10A -4.4(4)
C8 C8A C9 C9A 174.6(3)
C10A C8A C9 C9A -3.6(4)
C2 C1 C9A C9 176.6(3)
C2 C1 C9A C4A -2.1(5)
C8A C9 C9A C1 179.3(3)
C8A C9 C9A C4A -1.9(4)
C10 C4A C9A C1 -150.8(3)
C4 C4A C9A C1 -24.2(4)
C10 C4A C9A C9 30.4(4)
C4 C4A C9A C9 157.0(3)
C4 C4A C10 C10A -179.8(2)
C9A C4A C10 C10A -54.5(3)
C9 C8A C10A C5 -145.7(3)
C8 C8A C10A C5 36.0(3)
C9 C8A C10A C10 -19.9(4)
C8 C8A C10A C10 161.8(3)
C6 C5 C10A C8A -56.6(3)
C6 C5 C10A C10 178.9(2)
C4A C10 C10A C8A 49.3(3)
C4A C10 C10A C5 172.9(2)
C2"' N C1' C2" -177.5(3)
C1"' N C1' C2" -10.7(4)
C2"' N C1' C2' 4.6(4)
C1"' N C1' C2' 171.3(3)
N C1' C2' C3' 177.2(3)
C2" C1' C2' C3' -0.8(4)
C1' C2' C3' C4' 0.4(4)
C2' C3' C4' C3" 0.7(4)
C2' C3' C4' C7 -177.4(3)
C8 C7 C4' C3' 2.5(4)
C6 C7 C4' C3' -179.7(3)
C8 C7 C4' C3" -175.5(3)
C6 C7 C4' C3" 2.2(4)
N C1' C2" C3" -178.0(3)
C2' C1' C2" C3" 0.1(4)
C1' C2" C3" C4' 1.2(5)
C3' C4' C3" C2" -1.5(4)
C7 C4' C3" C2" 176.7(3)
